data_2226882
loop_
_publ_author_name
'Tabot, Maria B.'
'Schnakenburg, Gregor'
'Gross, Harald'

_publ_section_title
;
 Pregna-1,4,20-trien-3-one, a cytotoxic marine steroid from the marine
 soft coral <i>Nephthea</i> sp.
;
_journal_coeditor_code HB5516
_journal_issue 8
_journal_name_full 'Acta Crystallographica Section E'
_journal_page_first o2040
_journal_page_last o2041
_journal_paper_doi 10.1107/S1600536810027352
_journal_volume 66
_journal_year 2010
_chemical_formula_iupac 'C21 H28 O'
_chemical_formula_moiety 'C21 H28 O'
_chemical_formula_sum 'C21 H28 O'
_chemical_formula_weight 296.43
_chemical_name_common Pregna-1,4,20-triene-3-one
_chemical_name_systematic
;(8<i>S</i>,9<i>S</i>,10<i>R</i>,13<i>R</i>,14<i>S</i>,17<i>R</i>)-10,13-
dimethyl-17-vinyl-6,7,8,9,10,11,12,13,14,15,16,17-dodecahydro-3<i>H</i>-
cyclopenta[<i>a</i>]phenanthren-3-one
;
_space_group_IT_number 19
_symmetry_cell_setting orthorhombic
_symmetry_space_group_name_Hall 'P 2ac 2ab'
_symmetry_space_group_name_H-M 'P 21 21 21'
_atom_sites_solution_hydrogens geom
_atom_sites_solution_primary direct
_atom_sites_solution_secondary difmap
_cell_angle_alpha 90.00
_cell_angle_beta 90.00
_cell_angle_gamma 90.00
_cell_formula_units_Z 4
_cell_length_a 6.967(5)
_cell_length_b 11.470(9)
_cell_length_c 20.891(16)
_cell_measurement_reflns_used 688
_cell_measurement_temperature 100(2)
_cell_measurement_theta_max 24.94
_cell_measurement_theta_min 2.64
_cell_volume 1669(2)
_computing_cell_refinement '<i>SAINT</i> (Bruker, 2009)'
_computing_data_collection '<i>APEX2</i> (Bruker, 2009)'
_computing_data_reduction '<i>SAINT</i> (Bruker, 2009)'
_computing_molecular_graphics '<i>DIAMOND</i> (Brandenburg, 1999)'
_computing_publication_material '<i>SHELXL97</i> (Sheldrick, 2008)'
_computing_structure_refinement '<i>SHELXL97</i> (Sheldrick, 2008)'
_computing_structure_solution '<i>SHELXS97</i> (Sheldrick, 2008)'
_diffrn_ambient_temperature 100(2)
_diffrn_measured_fraction_theta_full 0.977
_diffrn_measured_fraction_theta_max 0.977
_diffrn_measurement_device_type 'Bruker X8 Kappa APEXII'
_diffrn_measurement_method 'fine slicing \f and \w scans'
_diffrn_radiation_monochromator graphite
_diffrn_radiation_source 'fine-focus sealed tube'
_diffrn_radiation_type MoK\a
_diffrn_radiation_wavelength 0.71073
_diffrn_reflns_av_R_equivalents 0.1419
_diffrn_reflns_av_sigmaI/netI 0.1741
_diffrn_reflns_limit_h_max 9
_diffrn_reflns_limit_h_min -8
_diffrn_reflns_limit_k_max 15
_diffrn_reflns_limit_k_min -10
_diffrn_reflns_limit_l_max 26
_diffrn_reflns_limit_l_min -24
_diffrn_reflns_number 7256
_diffrn_reflns_theta_full 28.00
_diffrn_reflns_theta_max 28.00
_diffrn_reflns_theta_min 2.64
_diffrn_standards_interval_count 0
_diffrn_standards_interval_time 0
_diffrn_standards_number 0
_exptl_absorpt_coefficient_mu 0.070
_exptl_absorpt_correction_type none
_exptl_crystal_colour colourless
_exptl_crystal_density_diffrn 1.179
_exptl_crystal_density_method 'not measured'
_exptl_crystal_description plate
_exptl_crystal_F_000 648
_exptl_crystal_size_max 0.32
_exptl_crystal_size_mid 0.16
_exptl_crystal_size_min 0.06
_refine_diff_density_max 0.249
_refine_diff_density_min -0.262
_refine_ls_extinction_coef 0.009(2)
_refine_ls_extinction_expression Fc^*^=kFc[1+0.001xFc^2^\l^3^/sin(2\q)]^-1/4^
_refine_ls_extinction_method '<i>SHELXL97</i> (Sheldrick, 2008)'
_refine_ls_goodness_of_fit_ref 0.966
_refine_ls_hydrogen_treatment constr
_refine_ls_matrix_type full
_refine_ls_number_parameters 202
_refine_ls_number_reflns 2267
_refine_ls_number_restraints 0
_refine_ls_restrained_S_all 0.966
_refine_ls_R_factor_all 0.1596
_refine_ls_R_factor_gt 0.0627
_refine_ls_shift/su_max 0.000
_refine_ls_shift/su_mean 0.000
_refine_ls_structure_factor_coef Fsqd
_refine_ls_weighting_details 'calc w=1/[\s^2^(Fo^2^)+(0.0414P)^2^] where P=(Fo^2^+2Fc^2^)/3'
_refine_ls_weighting_scheme calc
_refine_ls_wR_factor_gt 0.1112
_refine_ls_wR_factor_ref 0.1424
_reflns_number_gt 1144
_reflns_number_total 2267
_reflns_threshold_expression I>2\s(I)
_cod_data_source_file hb5516.cif
_cod_data_source_block I
_cod_database_code 2226882
_cod_database_fobs_code 2226882

loop_
_symmetry_equiv_pos_as_xyz
'x, y, z'
'-x+1/2, -y, z+1/2'
'x+1/2, -y+1/2, -z'
'-x, y+1/2, -z+1/2'

loop_
_atom_site_type_symbol
_atom_site_label
_atom_site_fract_x
_atom_site_fract_y
_atom_site_fract_z
_atom_site_U_iso_or_equiv
_atom_site_adp_type
_atom_site_calc_flag
_atom_site_refinement_flags
_atom_site_occupancy
_atom_site_disorder_assembly
_atom_site_disorder_group
C C1 0.0756(6) 0.8569(4) 0.1960(2) 0.0264(11) Uani d . 1 . .
H H1 -0.0301 0.9090 0.1935 0.032 Uiso calc R 1 . .
C C2 0.0531(6) 0.7591(4) 0.2299(2) 0.0279(12) Uani d . 1 . .
H H2 -0.0662 0.7446 0.2505 0.033 Uiso calc R 1 . .
C C3 0.2060(6) 0.6750(4) 0.2361(2) 0.0285(11) Uani d . 1 . .
C C4 0.3822(6) 0.6981(4) 0.1998(2) 0.0255(11) Uani d . 1 . .
H H4 0.4818 0.6415 0.2005 0.031 Uiso calc R 1 . .
C C5 0.4080(6) 0.7956(3) 0.1657(2) 0.0237(11) Uani d . 1 . .
C C6 0.5879(6) 0.8167(4) 0.1284(2) 0.0272(11) Uani d . 1 . .
H H6A 0.6749 0.7490 0.1329 0.033 Uiso calc R 1 . .
H H6B 0.6545 0.8864 0.1454 0.033 Uiso calc R 1 . .
C C7 0.5388(6) 0.8353(4) 0.0578(2) 0.0269(11) Uani d . 1 . .
H H7A 0.6577 0.8528 0.0336 0.032 Uiso calc R 1 . .
H H7B 0.4827 0.7629 0.0400 0.032 Uiso calc R 1 . .
C C8 0.3973(6) 0.9350(4) 0.0493(2) 0.0250(11) Uani d . 1 . .
H H8 0.4591 1.0085 0.0648 0.030 Uiso calc R 1 . .
C C9 0.2129(6) 0.9137(4) 0.0890(2) 0.0233(11) Uani d . 1 . .
H H9 0.1545 0.8404 0.0719 0.028 Uiso calc R 1 . .
C C10 0.2575(6) 0.8901(3) 0.1614(2) 0.0229(11) Uani d . 1 . .
C C11 0.0639(6) 1.0103(4) 0.0783(2) 0.0255(11) Uani d . 1 . .
H H11A 0.1130 1.0840 0.0967 0.031 Uiso calc R 1 . .
H H11B -0.0557 0.9897 0.1013 0.031 Uiso calc R 1 . .
C C12 0.0181(6) 1.0290(3) 0.0069(2) 0.0254(11) Uani d . 1 . .
H H12A -0.0463 0.9588 -0.0103 0.031 Uiso calc R 1 . .
H H12B -0.0710 1.0958 0.0023 0.031 Uiso calc R 1 . .
C C13 0.2001(6) 1.0527(3) -0.0312(2) 0.0233(11) Uani d . 1 . .
C C14 0.3411(6) 0.9511(3) -0.0204(2) 0.0247(11) Uani d . 1 . .
H H14 0.2701 0.8788 -0.0328 0.030 Uiso calc R 1 . .
C C15 0.4951(6) 0.9686(4) -0.0717(2) 0.0310(12) Uani d . 1 . .
H H15A 0.5552 0.8934 -0.0836 0.037 Uiso calc R 1 . .
H H15B 0.5961 1.0227 -0.0567 0.037 Uiso calc R 1 . .
C C16 0.3837(6) 1.0211(4) -0.1290(2) 0.0336(12) Uani d . 1 . .
H H16A 0.3808 0.9654 -0.1651 0.040 Uiso calc R 1 . .
H H16B 0.4457 1.0941 -0.1436 0.040 Uiso calc R 1 . .
C C17 0.1756(6) 1.0464(4) -0.1046(2) 0.0265(11) Uani d . 1 . .
H H17 0.0957 0.9762 -0.1143 0.032 Uiso calc R 1 . .
C C18 0.2877(6) 1.1710(3) -0.0131(2) 0.0294(11) Uani d . 1 . .
H H18A 0.1916 1.2325 -0.0190 0.044 Uiso calc R 1 . .
H H18B 0.3988 1.1868 -0.0405 0.044 Uiso calc R 1 . .
H H18C 0.3286 1.1693 0.0318 0.044 Uiso calc R 1 . .
C C19 0.3332(6) 1.0012(4) 0.1957(2) 0.0280(11) Uani d . 1 . .
H H19A 0.3791 0.9805 0.2386 0.042 Uiso calc R 1 . .
H H19B 0.2294 1.0584 0.1993 0.042 Uiso calc R 1 . .
H H19C 0.4391 1.0347 0.1709 0.042 Uiso calc R 1 . .
C C20 0.0811(7) 1.1483(4) -0.1348(2) 0.0325(12) Uani d . 1 . .
H H20 0.1523 1.2189 -0.1366 0.039 Uiso calc R 1 . .
C C21 -0.0940(7) 1.1494(4) -0.1594(2) 0.0394(13) Uani d . 1 . .
H H21A -0.1702 1.0807 -0.1585 0.047 Uiso calc R 1 . .
H H21B -0.1435 1.2188 -0.1779 0.047 Uiso calc R 1 . .
O O 0.1903(4) 0.5870(3) 0.27010(17) 0.0409(9) Uani d . 1 . .

loop_
_atom_site_aniso_label
_atom_site_aniso_U_11
_atom_site_aniso_U_22
_atom_site_aniso_U_33
_atom_site_aniso_U_12
_atom_site_aniso_U_13
_atom_site_aniso_U_23
C1 0.027(2) 0.027(2) 0.025(3) 0.004(2) -0.004(2) -0.007(2)
C2 0.036(3) 0.031(2) 0.016(3) -0.009(2) 0.004(2) -0.003(2)
C3 0.037(3) 0.029(2) 0.020(3) -0.001(2) -0.001(2) -0.004(2)
C4 0.031(2) 0.024(2) 0.022(3) 0.005(2) 0.001(2) -0.001(2)
C5 0.029(2) 0.023(2) 0.019(3) -0.001(2) 0.000(2) -0.004(2)
C6 0.027(2) 0.029(2) 0.026(3) 0.003(2) -0.001(2) 0.002(2)
C7 0.030(3) 0.032(2) 0.018(3) 0.004(2) -0.001(2) 0.004(2)
C8 0.030(2) 0.025(2) 0.020(3) -0.001(2) -0.001(2) 0.002(2)
C9 0.027(2) 0.021(2) 0.022(3) -0.0005(19) 0.006(2) 0.0003(19)
C10 0.026(2) 0.029(2) 0.014(3) -0.0060(19) -0.001(2) -0.0012(19)
C11 0.030(2) 0.034(2) 0.013(3) -0.003(2) 0.004(2) -0.001(2)
C12 0.026(2) 0.021(2) 0.029(3) 0.0010(19) -0.001(2) 0.001(2)
C13 0.027(2) 0.024(2) 0.019(3) -0.002(2) -0.001(2) 0.001(2)
C14 0.032(3) 0.028(2) 0.015(3) 0.0025(19) 0.003(2) -0.002(2)
C15 0.035(2) 0.041(3) 0.017(3) 0.004(2) 0.005(2) 0.004(2)
C16 0.037(3) 0.044(3) 0.020(3) 0.008(2) 0.000(2) 0.005(2)
C17 0.026(2) 0.030(2) 0.023(3) -0.001(2) -0.001(2) -0.004(2)
C18 0.032(2) 0.034(2) 0.023(3) -0.003(2) -0.007(2) 0.002(2)
C19 0.036(2) 0.032(2) 0.015(3) -0.003(2) -0.005(2) 0.000(2)
C20 0.038(3) 0.039(3) 0.020(3) 0.002(2) 0.000(2) 0.002(2)
C21 0.046(3) 0.046(3) 0.026(3) 0.009(3) -0.003(3) 0.007(2)
O 0.047(2) 0.0356(18) 0.040(3) -0.0040(17) 0.0076(19) 0.0089(18)

loop_
_atom_type_symbol
_atom_type_description
_atom_type_scat_dispersion_real
_atom_type_scat_dispersion_imag
_atom_type_scat_source
C C 0.0033 0.0000 'International Tables Vol C Tables 4.2.6.8 and 6.1.1.4'
H H 0.0000 0.0000 'International Tables Vol C Tables 4.2.6.8 and 6.1.1.4'
O O 0.0106 0.0000 'International Tables Vol C Tables 4.2.6.8 and 6.1.1.4'

loop_
_geom_angle_atom_site_label_1
_geom_angle_atom_site_label_2
_geom_angle_atom_site_label_3
_geom_angle_site_symmetry_1
_geom_angle_site_symmetry_3
_geom_angle
_geom_angle_publ_flag
C2 C1 C10 . . 124.4(4) ?
C2 C1 H1 . . 117.8 ?
C10 C1 H1 . . 117.8 ?
C1 C2 C3 . . 121.5(4) ?
C1 C2 H2 . . 119.3 ?
C3 C2 H2 . . 119.3 ?
O C3 C2 . . 122.0(4) ?
O C3 C4 . . 121.2(4) ?
C2 C3 C4 . . 116.8(4) ?
C5 C4 C3 . . 122.6(4) ?
C5 C4 H4 . . 118.7 ?
C3 C4 H4 . . 118.7 ?
C4 C5 C6 . . 121.7(4) ?
C4 C5 C10 . . 122.6(4) ?
C6 C5 C10 . . 115.7(4) ?
C5 C6 C7 . . 109.8(4) ?
C5 C6 H6A . . 109.7 ?
C7 C6 H6A . . 109.7 ?
C5 C6 H6B . . 109.7 ?
C7 C6 H6B . . 109.7 ?
H6A C6 H6B . . 108.2 ?
C8 C7 C6 . . 111.2(4) ?
C8 C7 H7A . . 109.4 ?
C6 C7 H7A . . 109.4 ?
C8 C7 H7B . . 109.4 ?
C6 C7 H7B . . 109.4 ?
H7A C7 H7B . . 108.0 ?
C7 C8 C14 . . 111.7(4) ?
C7 C8 C9 . . 110.9(3) ?
C14 C8 C9 . . 108.6(3) ?
C7 C8 H8 . . 108.5 ?
C14 C8 H8 . . 108.5 ?
C9 C8 H8 . . 108.5 ?
C11 C9 C8 . . 111.7(3) ?
C11 C9 C10 . . 113.5(4) ?
C8 C9 C10 . . 112.3(3) ?
C11 C9 H9 . . 106.3 ?
C8 C9 H9 . . 106.3 ?
C10 C9 H9 . . 106.3 ?
C1 C10 C5 . . 111.9(3) ?
C1 C10 C19 . . 105.8(4) ?
C5 C10 C19 . . 108.9(4) ?
C1 C10 C9 . . 109.9(3) ?
C5 C10 C9 . . 108.6(4) ?
C19 C10 C9 . . 111.8(3) ?
C9 C11 C12 . . 112.4(4) ?
C9 C11 H11A . . 109.1 ?
C12 C11 H11A . . 109.1 ?
C9 C11 H11B . . 109.1 ?
C12 C11 H11B . . 109.1 ?
H11A C11 H11B . . 107.9 ?
C13 C12 C11 . . 111.0(3) ?
C13 C12 H12A . . 109.4 ?
C11 C12 H12A . . 109.4 ?
C13 C12 H12B . . 109.4 ?
C11 C12 H12B . . 109.4 ?
H12A C12 H12B . . 108.0 ?
C12 C13 C18 . . 111.1(4) ?
C12 C13 C14 . . 108.7(3) ?
C18 C13 C14 . . 112.3(3) ?
C12 C13 C17 . . 114.8(4) ?
C18 C13 C17 . . 109.3(4) ?
C14 C13 C17 . . 100.3(3) ?
C8 C14 C15 . . 120.5(4) ?
C8 C14 C13 . . 113.3(4) ?
C15 C14 C13 . . 104.2(3) ?
C8 C14 H14 . . 105.9 ?
C15 C14 H14 . . 105.9 ?
C13 C14 H14 . . 105.9 ?
C14 C15 C16 . . 103.9(3) ?
C14 C15 H15A . . 111.0 ?
C16 C15 H15A . . 111.0 ?
C14 C15 H15B . . 111.0 ?
C16 C15 H15B . . 111.0 ?
H15A C15 H15B . . 109.0 ?
C15 C16 C17 . . 106.6(4) ?
C15 C16 H16A . . 110.4 ?
C17 C16 H16A . . 110.4 ?
C15 C16 H16B . . 110.4 ?
C17 C16 H16B . . 110.4 ?
H16A C16 H16B . . 108.6 ?
C20 C17 C13 . . 115.7(4) ?
C20 C17 C16 . . 114.8(4) ?
C13 C17 C16 . . 103.3(4) ?
C20 C17 H17 . . 107.5 ?
C13 C17 H17 . . 107.5 ?
C16 C17 H17 . . 107.5 ?
C10 C19 H19A . . 109.5 ?
C10 C19 H19B . . 109.5 ?
H19A C19 H19B . . 109.5 ?
C10 C19 H19C . . 109.5 ?
H19A C19 H19C . . 109.5 ?
H19B C19 H19C . . 109.5 ?
C13 C18 H18A . . 109.5 ?
C13 C18 H18B . . 109.5 ?
H18A C18 H18B . . 109.5 ?
C13 C18 H18C . . 109.5 ?
H18A C18 H18C . . 109.5 ?
H18B C18 H18C . . 109.5 ?
C21 C20 C17 . . 125.5(4) ?
C21 C20 H20 . . 117.2 ?
C17 C20 H20 . . 117.2 ?
C20 C21 H21A . . 120.0 ?
C20 C21 H21B . . 120.0 ?
H21A C21 H21B . . 120.0 ?

loop_
_geom_bond_atom_site_label_1
_geom_bond_atom_site_label_2
_geom_bond_site_symmetry_2
_geom_bond_distance
_geom_bond_publ_flag
C1 C2 . 1.336(6) ?
C1 C10 . 1.508(6) ?
C1 H1 . 0.9500 ?
C2 C3 . 1.443(6) ?
C2 H2 . 0.9500 ?
C3 O . 1.239(5) ?
C3 C4 . 1.466(6) ?
C4 C5 . 1.338(6) ?
C4 H4 . 0.9500 ?
C5 C6 . 1.495(6) ?
C5 C10 . 1.511(6) ?
C6 C7 . 1.531(6) ?
C6 H6A . 0.9900 ?
C6 H6B . 0.9900 ?
C7 C8 . 1.520(6) ?
C7 H7A . 0.9900 ?
C7 H7B . 0.9900 ?
C8 C14 . 1.521(6) ?
C8 C9 . 1.548(6) ?
C8 H8 . 1.0000 ?
C9 C11 . 1.535(6) ?
C9 C10 . 1.568(6) ?
C9 H9 . 1.0000 ?
C10 C19 . 1.554(5) ?
C11 C12 . 1.541(6) ?
C11 H11A . 0.9900 ?
C11 H11B . 0.9900 ?
C12 C13 . 1.522(6) ?
C12 H12A . 0.9900 ?
C12 H12B . 0.9900 ?
C13 C18 . 1.535(5) ?
C13 C14 . 1.541(6) ?
C13 C17 . 1.545(6) ?
C14 C15 . 1.529(6) ?
C14 H14 . 1.0000 ?
C15 C16 . 1.548(6) ?
C15 H15A . 0.9900 ?
C15 H15B . 0.9900 ?
C16 C17 . 1.564(6) ?
C16 H16A . 0.9900 ?
C16 H16B . 0.9900 ?
C17 C20 . 1.483(6) ?
C17 H17 . 1.0000 ?
C19 H19A . 0.9800 ?
C19 H19B . 0.9800 ?
C19 H19C . 0.9800 ?
C18 H18A . 0.9800 ?
C18 H18B . 0.9800 ?
C18 H18C . 0.9800 ?
C20 C21 . 1.324(6) ?
C20 H20 . 0.9500 ?
C21 H21A . 0.9500 ?
C21 H21B . 0.9500 ?

loop_
_geom_torsion_atom_site_label_1
_geom_torsion_atom_site_label_2
_geom_torsion_atom_site_label_3
_geom_torsion_atom_site_label_4
_geom_torsion_site_symmetry_1
_geom_torsion_site_symmetry_2
_geom_torsion_site_symmetry_3
_geom_torsion_site_symmetry_4
_geom_torsion
_geom_torsion_publ_flag
C10 C1 C2 C3 . . . . -0.2(7) ?
C1 C2 C3 O . . . . 176.2(4) ?
C1 C2 C3 C4 . . . . -4.1(6) ?
O C3 C4 C5 . . . . -175.9(4) ?
C2 C3 C4 C5 . . . . 4.4(6) ?
C3 C4 C5 C6 . . . . -179.2(4) ?
C3 C4 C5 C10 . . . . -0.4(7) ?
C4 C5 C6 C7 . . . . 121.8(5) ?
C10 C5 C6 C7 . . . . -57.1(5) ?
C5 C6 C7 C8 . . . . 56.5(5) ?
C6 C7 C8 C14 . . . . -177.7(4) ?
C6 C7 C8 C9 . . . . -56.4(5) ?
C7 C8 C9 C11 . . . . -177.0(4) ?
C14 C8 C9 C11 . . . . -53.9(5) ?
C7 C8 C9 C10 . . . . 54.2(5) ?
C14 C8 C9 C10 . . . . 177.3(3) ?
C2 C1 C10 C5 . . . . 4.0(6) ?
C2 C1 C10 C19 . . . . -114.5(5) ?
C2 C1 C10 C9 . . . . 124.7(4) ?
C4 C5 C10 C1 . . . . -3.6(6) ?
C6 C5 C10 C1 . . . . 175.3(4) ?
C4 C5 C10 C19 . . . . 113.0(5) ?
C6 C5 C10 C19 . . . . -68.1(5) ?
C4 C5 C10 C9 . . . . -125.0(5) ?
C6 C5 C10 C9 . . . . 53.9(5) ?
C11 C9 C10 C1 . . . . 58.4(4) ?
C8 C9 C10 C1 . . . . -173.7(3) ?
C11 C9 C10 C5 . . . . -178.9(3) ?
C8 C9 C10 C5 . . . . -51.0(4) ?
C11 C9 C10 C19 . . . . -58.7(5) ?
C8 C9 C10 C19 . . . . 69.2(4) ?
C8 C9 C11 C12 . . . . 53.7(5) ?
C10 C9 C11 C12 . . . . -178.2(3) ?
C9 C11 C12 C13 . . . . -54.9(4) ?
C11 C12 C13 C18 . . . . -68.0(4) ?
C11 C12 C13 C14 . . . . 56.1(4) ?
C11 C12 C13 C17 . . . . 167.4(3) ?
C7 C8 C14 C15 . . . . -54.7(5) ?
C9 C8 C14 C15 . . . . -177.4(4) ?
C7 C8 C14 C13 . . . . -179.1(3) ?
C9 C8 C14 C13 . . . . 58.3(4) ?
C12 C13 C14 C8 . . . . -60.0(4) ?
C18 C13 C14 C8 . . . . 63.4(5) ?
C17 C13 C14 C8 . . . . 179.3(4) ?
C12 C13 C14 C15 . . . . 167.2(3) ?
C18 C13 C14 C15 . . . . -69.4(5) ?
C17 C13 C14 C15 . . . . 46.5(4) ?
C8 C14 C15 C16 . . . . -161.8(4) ?
C13 C14 C15 C16 . . . . -33.3(4) ?
C14 C15 C16 C17 . . . . 7.2(5) ?
C12 C13 C17 C20 . . . . 76.7(5) ?
C18 C13 C17 C20 . . . . -48.9(5) ?
C14 C13 C17 C20 . . . . -167.1(3) ?
C12 C13 C17 C16 . . . . -157.0(3) ?
C18 C13 C17 C16 . . . . 77.4(4) ?
C14 C13 C17 C16 . . . . -40.8(4) ?
C15 C16 C17 C20 . . . . 148.1(4) ?
C15 C16 C17 C13 . . . . 21.2(4) ?
C13 C17 C20 C21 . . . . -108.6(6) ?
C16 C17 C20 C21 . . . . 131.2(5) ?

loop_
_cod_related_entry_id
_cod_related_entry_database
_cod_related_entry_code
1 ChemSpider 20169503
